data_4038113
loop_
_publ_author_name
'Parveen, Naziya'
'Sekar, Govindasamy'

_publ_section_title
;
 Palladium Nanoparticle-Catalyzed Stereoselective Domino Synthesis of
 3-Allylidene-2(3<i>H</i>)-oxindoles and
 3-Allylidene-2(3<i>H</i>)-benzofuranones.
;
_journal_issue 7
_journal_name_full 'The Journal of organic chemistry'
_journal_page_first 4682
_journal_page_last 4694
_journal_paper_doi 10.1021/acs.joc.9b03397
_journal_volume 85
_journal_year 2020
_chemical_formula_sum 'C27 H25 N O4'
_chemical_formula_weight 427.48
_space_group_crystal_system monoclinic
_space_group_IT_number 14
_space_group_name_Hall '-P 2ybc'
_space_group_name_H-M_alt 'P 1 21/c 1'
_atom_sites_solution_hydrogens geom
_audit_creation_method SHELXL-2014/7
_cell_angle_alpha 90
_cell_angle_beta 110.330(2)
_cell_angle_gamma 90
_cell_formula_units_Z 4
_cell_length_a 8.1334(3)
_cell_length_b 31.8582(16)
_cell_length_c 9.2310(5)
_cell_measurement_reflns_used 4048
_cell_measurement_temperature 296(2)
_cell_measurement_theta_max 21.93
_cell_measurement_theta_min 2.44
_cell_volume 2242.90(19)
_computing_cell_refinement 'Bruker SAINT'
_computing_data_collection 'Bruker APEX2'
_computing_data_reduction 'Bruker SAINT'
_computing_molecular_graphics 'Bruker SHELXTL'
_computing_publication_material 'Bruker SHELXTL'
_computing_structure_refinement 'SHELXL-2014/7 (Sheldrick, 2014)'
_computing_structure_solution 'SHELXS-97 (Sheldrick 2008)'
_diffrn_ambient_temperature 296(2)
_diffrn_measured_fraction_theta_full 0.999
_diffrn_measured_fraction_theta_max 0.999
_diffrn_measurement_device_type 'Bruker APEX-II CCD'
_diffrn_measurement_method '\f and \w scans'
_diffrn_radiation_type MoK\a
_diffrn_radiation_wavelength 0.71073
_diffrn_reflns_av_R_equivalents 0.0323
_diffrn_reflns_av_unetI/netI 0.0393
_diffrn_reflns_Laue_measured_fraction_full 0.999
_diffrn_reflns_Laue_measured_fraction_max 0.999
_diffrn_reflns_limit_h_max 9
_diffrn_reflns_limit_h_min -8
_diffrn_reflns_limit_k_max 37
_diffrn_reflns_limit_k_min -28
_diffrn_reflns_limit_l_max 10
_diffrn_reflns_limit_l_min -10
_diffrn_reflns_number 13204
_diffrn_reflns_point_group_measured_fraction_full 0.999
_diffrn_reflns_point_group_measured_fraction_max 0.999
_diffrn_reflns_theta_full 24.997
_diffrn_reflns_theta_max 24.997
_diffrn_reflns_theta_min 2.438
_exptl_absorpt_coefficient_mu 0.085
_exptl_absorpt_correction_type none
_exptl_crystal_colour red
_exptl_crystal_density_diffrn 1.266
_exptl_crystal_description Rectangular
_exptl_crystal_F_000 904
_exptl_crystal_size_max 0.250
_exptl_crystal_size_mid 0.220
_exptl_crystal_size_min 0.100
_refine_diff_density_max 0.164
_refine_diff_density_min -0.143
_refine_diff_density_rms 0.036
_refine_ls_extinction_coef 0.0064(10)
_refine_ls_extinction_expression Fc^*^=kFc[1+0.001xFc^2^\l^3^/sin(2\q)]^-1/4^
_refine_ls_extinction_method 'SHELXL-2014/7 (Sheldrick 2014'
_refine_ls_goodness_of_fit_ref 1.029
_refine_ls_hydrogen_treatment constr
_refine_ls_matrix_type full
_refine_ls_number_parameters 294
_refine_ls_number_reflns 3944
_refine_ls_number_restraints 0
_refine_ls_restrained_S_all 1.029
_refine_ls_R_factor_all 0.0808
_refine_ls_R_factor_gt 0.0472
_refine_ls_shift/su_max 0.000
_refine_ls_shift/su_mean 0.000
_refine_ls_structure_factor_coef Fsqd
_refine_ls_weighting_details 'w=1/[\s^2^(Fo^2^)+(0.0466P)^2^+0.6707P] where P=(Fo^2^+2Fc^2^)/3'
_refine_ls_weighting_scheme calc
_refine_ls_wR_factor_gt 0.1025
_refine_ls_wR_factor_ref 0.1220
_reflns_Friedel_coverage 0.000
_reflns_number_gt 2625
_reflns_number_total 3944
_reflns_threshold_expression 'I > 2\s(I)'
_cod_data_source_file jo9b03397_si_002.cif
_cod_data_source_block np
_cod_depositor_comments 'Adding full bibliography for 4038109--4038113.cif.'
_cod_original_cell_volume 2242.89(19)
_cod_original_sg_symbol_H-M 'P 21/c'
_cod_database_code 4038113
_shelx_shelxl_version_number 2014/7
_shelx_space_group_comment
; 
The symmetry employed for this shelxl refinement is uniquely defined 
by the following loop, which should always be used as a source of 
symmetry information in preference to the above space-group names. 
They are only intended as comments. 
;
_shelx_estimated_absorpt_t_min 0.979
_shelx_estimated_absorpt_t_max 0.992

loop_
_space_group_symop_operation_xyz
'x, y, z'
'-x, y+1/2, -z+1/2'
'-x, -y, -z'
'x, -y-1/2, z-1/2'

loop_
_atom_site_label
_atom_site_type_symbol
_atom_site_fract_x
_atom_site_fract_y
_atom_site_fract_z
_atom_site_U_iso_or_equiv
_atom_site_adp_type
_atom_site_occupancy
_atom_site_site_symmetry_order
_atom_site_calc_flag
_atom_site_refinement_flags_posn
_atom_site_refinement_flags_adp
_atom_site_refinement_flags_occupancy
_atom_site_disorder_assembly
_atom_site_disorder_group
C1 C -0.1308(3) 0.03867(7) 0.8567(2) 0.0485(6) Uani 1 1 d . . . . .
C2 C -0.2695(3) 0.02456(9) 0.8967(3) 0.0654(7) Uani 1 1 d . . . . .
H2 H -0.3175 -0.0019 0.8675 0.079 Uiso 1 1 calc R U . . .
C3 C -0.3348(3) 0.05127(10) 0.9820(3) 0.0695(8) Uani 1 1 d . . . . .
H3 H -0.4289 0.0426 1.0098 0.083 Uiso 1 1 calc R U . . .
C4 C -0.2636(3) 0.09037(9) 1.0265(3) 0.0622(7) Uani 1 1 d . . . . .
H4 H -0.3092 0.1076 1.0847 0.075 Uiso 1 1 calc R U . . .
C5 C -0.1249(3) 0.10430(8) 0.9855(2) 0.0506(6) Uani 1 1 d . . . . .
H5 H -0.0781 0.1309 1.0149 0.061 Uiso 1 1 calc R U . . .
C6 C -0.0556(3) 0.07838(7) 0.9003(2) 0.0428(5) Uani 1 1 d . . . . .
C7 C 0.0838(3) 0.08300(7) 0.8349(2) 0.0416(5) Uani 1 1 d . . . . .
C8 C 0.0841(3) 0.04245(7) 0.7516(2) 0.0486(6) Uani 1 1 d . . . . .
C9 C 0.1899(2) 0.11624(6) 0.8390(2) 0.0394(5) Uani 1 1 d . . . . .
C10 C 0.3072(3) 0.11721(7) 0.7521(2) 0.0445(5) Uani 1 1 d . . . . .
H10 H 0.3203 0.0926 0.7029 0.053 Uiso 1 1 calc R U . . .
C11 C 0.3979(3) 0.15065(7) 0.7371(2) 0.0425(5) Uani 1 1 d . . . . .
H11 H 0.3908 0.1745 0.7929 0.051 Uiso 1 1 calc R U . . .
C12 C 0.5076(2) 0.15358(7) 0.6415(2) 0.0401(5) Uani 1 1 d . . . . .
C13 C 0.5688(3) 0.19269(7) 0.6172(2) 0.0427(5) Uani 1 1 d . . . . .
H13 H 0.5437 0.2162 0.6655 0.051 Uiso 1 1 calc R U . . .
C14 C 0.6668(3) 0.19693(7) 0.5217(2) 0.0422(5) Uani 1 1 d . . . . .
C15 C 0.7071(3) 0.16193(7) 0.4507(2) 0.0420(5) Uani 1 1 d . . . . .
C16 C 0.6458(3) 0.12282(7) 0.4752(2) 0.0462(5) Uani 1 1 d . . . . .
C17 C 0.5479(3) 0.11853(7) 0.5704(2) 0.0476(6) Uani 1 1 d . . . . .
H17 H 0.5088 0.0921 0.5869 0.057 Uiso 1 1 calc R U . . .
C18 C -0.0828(4) -0.02423(7) 0.7083(3) 0.0658(7) Uani 1 1 d . . . . .
H18A H 0.0017 -0.0322 0.6621 0.099 Uiso 1 1 calc R U . . .
H18B H -0.1983 -0.0251 0.6316 0.099 Uiso 1 1 calc R U . . .
H18C H -0.0766 -0.0433 0.7904 0.099 Uiso 1 1 calc R U . . .
C19 C 0.1843(2) 0.15413(6) 0.9315(2) 0.0387(5) Uani 1 1 d . . . . .
C20 C 0.2869(3) 0.15615(8) 1.0859(3) 0.0589(7) Uani 1 1 d . . . . .
H20 H 0.3605 0.1339 1.1321 0.071 Uiso 1 1 calc R U . . .
C21 C 0.2802(3) 0.19143(10) 1.1722(3) 0.0759(9) Uani 1 1 d . . . . .
H21 H 0.3475 0.1926 1.2767 0.091 Uiso 1 1 calc R U . . .
C22 C 0.1749(4) 0.22439(9) 1.1037(4) 0.0755(8) Uani 1 1 d . . . . .
H22 H 0.1721 0.2481 1.1613 0.091 Uiso 1 1 calc R U . . .
C23 C 0.0743(4) 0.22269(8) 0.9520(3) 0.0696(8) Uani 1 1 d . . . . .
H23 H 0.0021 0.2452 0.9061 0.084 Uiso 1 1 calc R U . . .
C24 C 0.0787(3) 0.18782(7) 0.8661(3) 0.0531(6) Uani 1 1 d . . . . .
H24 H 0.0093 0.1870 0.7620 0.064 Uiso 1 1 calc R U . . .
C25 C 0.6836(4) 0.27119(8) 0.5524(3) 0.0738(8) Uani 1 1 d . . . . .
H25A H 0.5585 0.2734 0.5218 0.111 Uiso 1 1 calc R U . . .
H25B H 0.7287 0.2953 0.5159 0.111 Uiso 1 1 calc R U . . .
H25C H 0.7341 0.2699 0.6630 0.111 Uiso 1 1 calc R U . . .
C26 C 0.9707(3) 0.15231(9) 0.4024(3) 0.0706(8) Uani 1 1 d . . . . .
H26A H 1.0390 0.1688 0.4896 0.106 Uiso 1 1 calc R U . . .
H26B H 1.0186 0.1549 0.3213 0.106 Uiso 1 1 calc R U . . .
H26C H 0.9736 0.1234 0.4325 0.106 Uiso 1 1 calc R U . . .
C27 C 0.6204(4) 0.05069(8) 0.4070(3) 0.0740(8) Uani 1 1 d . . . . .
H27A H 0.6522 0.0425 0.5134 0.111 Uiso 1 1 calc R U . . .
H27B H 0.6668 0.0307 0.3534 0.111 Uiso 1 1 calc R U . . .
H27C H 0.4950 0.0515 0.3603 0.111 Uiso 1 1 calc R U . . .
N1 N -0.0455(2) 0.01793(6) 0.7695(2) 0.0528(5) Uani 1 1 d . . . . .
O1 O 0.7276(2) 0.23418(5) 0.48788(19) 0.0623(5) Uani 1 1 d . . . . .
O2 O 0.79462(19) 0.16683(5) 0.34891(17) 0.0561(4) Uani 1 1 d . . . . .
O3 O 0.6891(2) 0.09036(5) 0.3985(2) 0.0706(5) Uani 1 1 d . . . . .
O4 O 0.1797(2) 0.03112(5) 0.6820(2) 0.0699(5) Uani 1 1 d . . . . .

loop_
_atom_site_aniso_label
_atom_site_aniso_U_11
_atom_site_aniso_U_22
_atom_site_aniso_U_33
_atom_site_aniso_U_23
_atom_site_aniso_U_13
_atom_site_aniso_U_12
C1 0.0506(13) 0.0570(15) 0.0400(12) 0.0028(11) 0.0185(10) -0.0043(11)
C2 0.0636(15) 0.0749(19) 0.0622(16) -0.0041(14) 0.0274(13) -0.0223(13)
C3 0.0549(15) 0.094(2) 0.0703(17) -0.0005(16) 0.0352(13) -0.0147(15)
C4 0.0553(14) 0.082(2) 0.0604(15) -0.0006(14) 0.0340(12) 0.0017(14)
C5 0.0521(13) 0.0583(15) 0.0483(13) 0.0019(11) 0.0262(11) 0.0021(11)
C6 0.0433(11) 0.0485(14) 0.0395(11) 0.0030(10) 0.0183(9) 0.0005(10)
C7 0.0485(12) 0.0417(13) 0.0407(12) -0.0003(10) 0.0232(10) 0.0023(10)
C8 0.0593(13) 0.0470(14) 0.0469(13) -0.0007(11) 0.0278(11) 0.0005(11)
C9 0.0430(11) 0.0410(13) 0.0379(11) 0.0041(10) 0.0188(9) 0.0051(10)
C10 0.0505(12) 0.0432(14) 0.0475(12) -0.0022(10) 0.0267(10) 0.0037(10)
C11 0.0464(12) 0.0444(14) 0.0430(12) -0.0037(10) 0.0233(10) 0.0023(10)
C12 0.0410(11) 0.0432(13) 0.0404(11) -0.0024(10) 0.0197(9) 0.0011(9)
C13 0.0471(12) 0.0411(13) 0.0452(12) -0.0079(10) 0.0227(10) -0.0003(10)
C14 0.0454(11) 0.0433(14) 0.0415(12) -0.0005(10) 0.0195(10) -0.0034(10)
C15 0.0446(12) 0.0483(14) 0.0399(11) 0.0019(10) 0.0232(10) 0.0031(10)
C16 0.0540(13) 0.0431(14) 0.0499(13) -0.0051(10) 0.0287(11) 0.0046(10)
C17 0.0581(13) 0.0381(13) 0.0581(14) 0.0011(11) 0.0349(12) 0.0003(10)
C18 0.0857(18) 0.0471(16) 0.0643(16) -0.0089(13) 0.0255(14) -0.0115(13)
C19 0.0379(11) 0.0444(13) 0.0394(11) 0.0004(10) 0.0208(9) -0.0002(10)
C20 0.0492(13) 0.0769(19) 0.0463(13) -0.0069(13) 0.0108(11) 0.0131(12)
C21 0.0591(16) 0.106(3) 0.0573(16) -0.0355(17) 0.0140(13) -0.0021(16)
C22 0.0806(19) 0.070(2) 0.092(2) -0.0348(17) 0.0497(18) -0.0071(16)
C23 0.0896(19) 0.0556(18) 0.079(2) 0.0026(15) 0.0485(17) 0.0191(14)
C24 0.0639(14) 0.0561(16) 0.0445(12) 0.0049(12) 0.0253(11) 0.0170(12)
C25 0.105(2) 0.0412(15) 0.092(2) -0.0070(14) 0.0552(18) -0.0086(14)
C26 0.0562(15) 0.092(2) 0.0765(17) -0.0036(16) 0.0386(14) -0.0023(14)
C27 0.097(2) 0.0461(17) 0.096(2) -0.0165(15) 0.0542(17) -0.0008(14)
N1 0.0657(12) 0.0462(12) 0.0517(11) -0.0062(9) 0.0268(10) -0.0093(10)
O1 0.0853(12) 0.0432(10) 0.0777(11) -0.0075(8) 0.0528(10) -0.0146(8)
O2 0.0625(10) 0.0679(11) 0.0514(9) 0.0087(8) 0.0368(8) 0.0070(8)
O3 0.0979(13) 0.0488(11) 0.0948(13) -0.0159(9) 0.0710(11) -0.0023(9)
O4 0.0911(12) 0.0545(11) 0.0873(13) -0.0175(9) 0.0606(11) -0.0053(9)

loop_
_atom_type_symbol
_atom_type_description
_atom_type_scat_dispersion_real
_atom_type_scat_dispersion_imag
_atom_type_scat_source
C C 0.0033 0.0016 'International Tables Vol C Tables 4.2.6.8 and 6.1.1.4'
H H 0.0000 0.0000 'International Tables Vol C Tables 4.2.6.8 and 6.1.1.4'
N N 0.0061 0.0033 'International Tables Vol C Tables 4.2.6.8 and 6.1.1.4'
O O 0.0106 0.0060 'International Tables Vol C Tables 4.2.6.8 and 6.1.1.4'

loop_
_geom_angle_atom_site_label_1
_geom_angle_atom_site_label_2
_geom_angle_atom_site_label_3
_geom_angle
_geom_angle_site_symmetry_1
_geom_angle_site_symmetry_3
_geom_angle_publ_flag
C2 C1 N1 128.0(2) . . ?
C2 C1 C6 122.2(2) . . ?
N1 C1 C6 109.76(18) . . ?
C1 C2 C3 117.6(2) . . ?
C1 C2 H2 121.2 . . ?
C3 C2 H2 121.2 . . ?
C4 C3 C2 121.4(2) . . ?
C4 C3 H3 119.3 . . ?
C2 C3 H3 119.3 . . ?
C3 C4 C5 120.6(2) . . ?
C3 C4 H4 119.7 . . ?
C5 C4 H4 119.7 . . ?
C4 C5 C6 119.7(2) . . ?
C4 C5 H5 120.2 . . ?
C6 C5 H5 120.2 . . ?
C5 C6 C1 118.51(19) . . ?
C5 C6 C7 134.3(2) . . ?
C1 C6 C7 107.13(18) . . ?
C9 C7 C6 129.92(19) . . ?
C9 C7 C8 124.75(17) . . ?
C6 C7 C8 105.29(17) . . ?
O4 C8 N1 123.5(2) . . ?
O4 C8 C7 129.6(2) . . ?
N1 C8 C7 106.90(17) . . ?
C7 C9 C10 122.48(19) . . ?
C7 C9 C19 120.14(17) . . ?
C10 C9 C19 117.35(18) . . ?
C11 C10 C9 124.9(2) . . ?
C11 C10 H10 117.6 . . ?
C9 C10 H10 117.6 . . ?
C10 C11 C12 126.3(2) . . ?
C10 C11 H11 116.9 . . ?
C12 C11 H11 116.9 . . ?
C13 C12 C17 119.22(18) . . ?
C13 C12 C11 118.90(18) . . ?
C17 C12 C11 121.85(19) . . ?
C14 C13 C12 120.51(19) . . ?
C14 C13 H13 119.7 . . ?
C12 C13 H13 119.7 . . ?
O1 C14 C13 124.41(19) . . ?
O1 C14 C15 115.31(17) . . ?
C13 C14 C15 120.26(19) . . ?
O2 C15 C14 119.72(19) . . ?
O2 C15 C16 120.97(18) . . ?
C14 C15 C16 119.12(18) . . ?
O3 C16 C17 124.3(2) . . ?
O3 C16 C15 114.99(18) . . ?
C17 C16 C15 120.69(19) . . ?
C16 C17 C12 120.2(2) . . ?
C16 C17 H17 119.9 . . ?
C12 C17 H17 119.9 . . ?
N1 C18 H18A 109.5 . . ?
N1 C18 H18B 109.5 . . ?
H18A C18 H18B 109.5 . . ?
N1 C18 H18C 109.5 . . ?
H18A C18 H18C 109.5 . . ?
H18B C18 H18C 109.5 . . ?
C24 C19 C20 118.6(2) . . ?
C24 C19 C9 121.30(18) . . ?
C20 C19 C9 120.12(19) . . ?
C19 C20 C21 120.0(2) . . ?
C19 C20 H20 120.0 . . ?
C21 C20 H20 120.0 . . ?
C22 C21 C20 120.0(2) . . ?
C22 C21 H21 120.0 . . ?
C20 C21 H21 120.0 . . ?
C23 C22 C21 120.3(2) . . ?
C23 C22 H22 119.8 . . ?
C21 C22 H22 119.8 . . ?
C22 C23 C24 120.1(3) . . ?
C22 C23 H23 119.9 . . ?
C24 C23 H23 119.9 . . ?
C23 C24 C19 121.0(2) . . ?
C23 C24 H24 119.5 . . ?
C19 C24 H24 119.5 . . ?
O1 C25 H25A 109.5 . . ?
O1 C25 H25B 109.5 . . ?
H25A C25 H25B 109.5 . . ?
O1 C25 H25C 109.5 . . ?
H25A C25 H25C 109.5 . . ?
H25B C25 H25C 109.5 . . ?
O2 C26 H26A 109.5 . . ?
O2 C26 H26B 109.5 . . ?
H26A C26 H26B 109.5 . . ?
O2 C26 H26C 109.5 . . ?
H26A C26 H26C 109.5 . . ?
H26B C26 H26C 109.5 . . ?
O3 C27 H27A 109.5 . . ?
O3 C27 H27B 109.5 . . ?
H27A C27 H27B 109.5 . . ?
O3 C27 H27C 109.5 . . ?
H27A C27 H27C 109.5 . . ?
H27B C27 H27C 109.5 . . ?
C8 N1 C1 110.91(18) . . ?
C8 N1 C18 123.28(19) . . ?
C1 N1 C18 125.79(19) . . ?
C14 O1 C25 117.57(17) . . ?
C15 O2 C26 115.19(17) . . ?
C16 O3 C27 118.38(17) . . ?

loop_
_geom_bond_atom_site_label_1
_geom_bond_atom_site_label_2
_geom_bond_distance
_geom_bond_site_symmetry_2
_geom_bond_publ_flag
C1 C2 1.379(3) . ?
C1 N1 1.397(3) . ?
C1 C6 1.402(3) . ?
C2 C3 1.385(4) . ?
C2 H2 0.9300 . ?
C3 C4 1.375(4) . ?
C3 H3 0.9300 . ?
C4 C5 1.382(3) . ?
C4 H4 0.9300 . ?
C5 C6 1.388(3) . ?
C5 H5 0.9300 . ?
C6 C7 1.465(3) . ?
C7 C9 1.359(3) . ?
C7 C8 1.504(3) . ?
C8 O4 1.222(2) . ?
C8 N1 1.367(3) . ?
C9 C10 1.445(3) . ?
C9 C19 1.489(3) . ?
C10 C11 1.330(3) . ?
C10 H10 0.9300 . ?
C11 C12 1.460(3) . ?
C11 H11 0.9300 . ?
C12 C13 1.388(3) . ?
C12 C17 1.391(3) . ?
C13 C14 1.386(3) . ?
C13 H13 0.9300 . ?
C14 O1 1.363(2) . ?
C14 C15 1.388(3) . ?
C15 O2 1.371(2) . ?
C15 C16 1.390(3) . ?
C16 O3 1.367(2) . ?
C16 C17 1.382(3) . ?
C17 H17 0.9300 . ?
C18 N1 1.448(3) . ?
C18 H18A 0.9600 . ?
C18 H18B 0.9600 . ?
C18 H18C 0.9600 . ?
C19 C24 1.376(3) . ?
C19 C20 1.380(3) . ?
C20 C21 1.390(3) . ?
C20 H20 0.9300 . ?
C21 C22 1.364(4) . ?
C21 H21 0.9300 . ?
C22 C23 1.355(4) . ?
C22 H22 0.9300 . ?
C23 C24 1.373(3) . ?
C23 H23 0.9300 . ?
C24 H24 0.9300 . ?
C25 O1 1.421(3) . ?
C25 H25A 0.9600 . ?
C25 H25B 0.9600 . ?
C25 H25C 0.9600 . ?
C26 O2 1.421(3) . ?
C26 H26A 0.9600 . ?
C26 H26B 0.9600 . ?
C26 H26C 0.9600 . ?
C27 O3 1.395(3) . ?
C27 H27A 0.9600 . ?
C27 H27B 0.9600 . ?
C27 H27C 0.9600 . ?

loop_
_geom_torsion_atom_site_label_1
_geom_torsion_atom_site_label_2
_geom_torsion_atom_site_label_3
_geom_torsion_atom_site_label_4
_geom_torsion
_geom_torsion_site_symmetry_1
_geom_torsion_site_symmetry_2
_geom_torsion_site_symmetry_3
_geom_torsion_site_symmetry_4
_geom_torsion_publ_flag
N1 C1 C2 C3 -178.8(2) . . . . ?
C6 C1 C2 C3 0.4(4) . . . . ?
C1 C2 C3 C4 -0.5(4) . . . . ?
C2 C3 C4 C5 0.6(4) . . . . ?
C3 C4 C5 C6 -0.8(4) . . . . ?
C4 C5 C6 C1 0.7(3) . . . . ?
C4 C5 C6 C7 178.0(2) . . . . ?
C2 C1 C6 C5 -0.6(3) . . . . ?
N1 C1 C6 C5 178.76(18) . . . . ?
C2 C1 C6 C7 -178.6(2) . . . . ?
N1 C1 C6 C7 0.8(2) . . . . ?
C5 C6 C7 C9 -0.5(4) . . . . ?
C1 C6 C7 C9 177.0(2) . . . . ?
C5 C6 C7 C8 -178.2(2) . . . . ?
C1 C6 C7 C8 -0.7(2) . . . . ?
C9 C7 C8 O4 3.9(4) . . . . ?
C6 C7 C8 O4 -178.2(2) . . . . ?
C9 C7 C8 N1 -177.5(2) . . . . ?
C6 C7 C8 N1 0.4(2) . . . . ?
C6 C7 C9 C10 -172.4(2) . . . . ?
C8 C7 C9 C10 5.0(3) . . . . ?
C6 C7 C9 C19 5.6(3) . . . . ?
C8 C7 C9 C19 -177.05(18) . . . . ?
C7 C9 C10 C11 171.5(2) . . . . ?
C19 C9 C10 C11 -6.6(3) . . . . ?
C9 C10 C11 C12 -175.34(19) . . . . ?
C10 C11 C12 C13 168.8(2) . . . . ?
C10 C11 C12 C17 -9.2(3) . . . . ?
C17 C12 C13 C14 0.9(3) . . . . ?
C11 C12 C13 C14 -177.16(18) . . . . ?
C12 C13 C14 O1 178.02(19) . . . . ?
C12 C13 C14 C15 -0.9(3) . . . . ?
O1 C14 C15 O2 -3.1(3) . . . . ?
C13 C14 C15 O2 175.92(18) . . . . ?
O1 C14 C15 C16 -178.14(19) . . . . ?
C13 C14 C15 C16 0.9(3) . . . . ?
O2 C15 C16 O3 3.8(3) . . . . ?
C14 C15 C16 O3 178.81(19) . . . . ?
O2 C15 C16 C17 -175.80(19) . . . . ?
C14 C15 C16 C17 -0.8(3) . . . . ?
O3 C16 C17 C12 -178.8(2) . . . . ?
C15 C16 C17 C12 0.8(3) . . . . ?
C13 C12 C17 C16 -0.8(3) . . . . ?
C11 C12 C17 C16 177.16(19) . . . . ?
C7 C9 C19 C24 -93.2(2) . . . . ?
C10 C9 C19 C24 84.9(2) . . . . ?
C7 C9 C19 C20 87.2(3) . . . . ?
C10 C9 C19 C20 -94.7(2) . . . . ?
C24 C19 C20 C21 0.9(3) . . . . ?
C9 C19 C20 C21 -179.5(2) . . . . ?
C19 C20 C21 C22 -1.3(4) . . . . ?
C20 C21 C22 C23 1.1(4) . . . . ?
C21 C22 C23 C24 -0.4(4) . . . . ?
C22 C23 C24 C19 0.1(4) . . . . ?
C20 C19 C24 C23 -0.3(3) . . . . ?
C9 C19 C24 C23 -179.9(2) . . . . ?
O4 C8 N1 C1 178.8(2) . . . . ?
C7 C8 N1 C1 0.0(2) . . . . ?
O4 C8 N1 C18 0.3(4) . . . . ?
C7 C8 N1 C18 -178.44(19) . . . . ?
C2 C1 N1 C8 178.8(2) . . . . ?
C6 C1 N1 C8 -0.5(3) . . . . ?
C2 C1 N1 C18 -2.8(4) . . . . ?
C6 C1 N1 C18 177.9(2) . . . . ?
C13 C14 O1 C25 -1.6(3) . . . . ?
C15 C14 O1 C25 177.4(2) . . . . ?
C14 C15 O2 C26 109.4(2) . . . . ?
C16 C15 O2 C26 -75.6(3) . . . . ?
C17 C16 O3 C27 4.8(3) . . . . ?
C15 C16 O3 C27 -174.8(2) . . . . ?
